data_2232062
loop_
_publ_author_name
'Mao, Fu-Lin'
'Li, Wen-Sheng'
'Zhou, Xiao-Ping'

_publ_section_title
;
 4-Dimethylamino-<i>N</i>'-(2-hydroxy-3,5-diiodobenzylidene)benzohydrazide
;
_journal_coeditor_code SU2309
_journal_issue 10
_journal_name_full 'Acta Crystallographica Section E'
_journal_page_first o2547
_journal_paper_doi 10.1107/S1600536811035070
_journal_volume 67
_journal_year 2011
_chemical_formula_iupac 'C16 H15 I2 N3 O2'
_chemical_formula_moiety 'C16 H15 I2 N3 O2'
_chemical_formula_sum 'C16 H15 I2 N3 O2'
_chemical_formula_weight 535.11
_chemical_name_systematic
;
4-Dimethylamino-<i>N</i>'-(2-hydroxy-3,5-diiodobenzylidene)benzohydrazide
;
_space_group_IT_number 14
_symmetry_cell_setting monoclinic
_symmetry_space_group_name_Hall '-P 2ybc'
_symmetry_space_group_name_H-M 'P 1 21/c 1'
_atom_sites_solution_hydrogens geom
_atom_sites_solution_primary direct
_atom_sites_solution_secondary difmap
_audit_creation_method SHELXL-97
_cell_angle_alpha 90.00
_cell_angle_beta 94.320(2)
_cell_angle_gamma 90.00
_cell_formula_units_Z 4
_cell_length_a 20.387(4)
_cell_length_b 9.0000(16)
_cell_length_c 9.8355(17)
_cell_measurement_reflns_used 2040
_cell_measurement_temperature 298(2)
_cell_measurement_theta_max 24.5
_cell_measurement_theta_min 2.4
_cell_volume 1799.5(6)
_computing_cell_refinement 'SAINT (Bruker, 2007)'
_computing_data_collection 'SMART (Bruker, 2007)'
_computing_data_reduction 'SAINT (Bruker, 2007)'
_computing_molecular_graphics 'SHELXTL (Sheldrick, 2008)'
_computing_publication_material 'SHELXTL (Sheldrick, 2008)'
_computing_structure_refinement 'SHELXL97 (Sheldrick, 2008)'
_computing_structure_solution 'SHELXS97 (Sheldrick, 2008)'
_diffrn_ambient_temperature 298(2)
_diffrn_measured_fraction_theta_full 0.989
_diffrn_measured_fraction_theta_max 0.989
_diffrn_measurement_device_type 'Bruker SMART CCD area-detector'
_diffrn_measurement_method \w
_diffrn_radiation_monochromator graphite
_diffrn_radiation_source 'fine-focus sealed tube'
_diffrn_radiation_type MoK\a
_diffrn_radiation_wavelength 0.71073
_diffrn_reflns_av_R_equivalents 0.0330
_diffrn_reflns_av_sigmaI/netI 0.0447
_diffrn_reflns_limit_h_max 18
_diffrn_reflns_limit_h_min -25
_diffrn_reflns_limit_k_max 11
_diffrn_reflns_limit_k_min -11
_diffrn_reflns_limit_l_max 12
_diffrn_reflns_limit_l_min -12
_diffrn_reflns_number 9471
_diffrn_reflns_theta_full 27.00
_diffrn_reflns_theta_max 27.00
_diffrn_reflns_theta_min 2.47
_diffrn_standards_number 0
_exptl_absorpt_coefficient_mu 3.507
_exptl_absorpt_correction_T_max 0.6213
_exptl_absorpt_correction_T_min 0.5870
_exptl_absorpt_correction_type multi-scan
_exptl_absorpt_process_details '(SADABS; Bruker, 2001)'
_exptl_crystal_colour colourless
_exptl_crystal_density_diffrn 1.975
_exptl_crystal_density_method 'not measured'
_exptl_crystal_description block
_exptl_crystal_F_000 1016
_exptl_crystal_size_max 0.17
_exptl_crystal_size_mid 0.17
_exptl_crystal_size_min 0.15
_refine_diff_density_max 0.701
_refine_diff_density_min -1.060
_refine_ls_extinction_method none
_refine_ls_goodness_of_fit_ref 1.040
_refine_ls_hydrogen_treatment mixed
_refine_ls_matrix_type full
_refine_ls_number_parameters 214
_refine_ls_number_reflns 3892
_refine_ls_number_restraints 1
_refine_ls_restrained_S_all 1.039
_refine_ls_R_factor_all 0.0749
_refine_ls_R_factor_gt 0.0424
_refine_ls_shift/su_max_lt 0.001
_refine_ls_shift/su_mean 0.001
_refine_ls_structure_factor_coef Fsqd
_refine_ls_weighting_details 'calc w=1/[\s^2^(Fo^2^)+(0.0360P)^2^+0.0912P] where P=(Fo^2^+2Fc^2^)/3'
_refine_ls_weighting_scheme calc
_refine_ls_wR_factor_gt 0.0834
_refine_ls_wR_factor_ref 0.0943
_reflns_number_gt 2551
_reflns_number_total 3892
_reflns_threshold_expression I>2\s(I)
_cod_data_source_file su2309.cif
_cod_data_source_block I
_cod_original_cell_volume 1799.5(5)
_cod_original_sg_symbol_H-M 'P 21/c'
_cod_database_code 2232062
_cod_database_fobs_code 2232062

loop_
_symmetry_equiv_pos_as_xyz
'x, y, z'
'-x, y+1/2, -z+1/2'
'-x, -y, -z'
'x, -y-1/2, z-1/2'

loop_
_atom_site_type_symbol
_atom_site_label
_atom_site_fract_x
_atom_site_fract_y
_atom_site_fract_z
_atom_site_U_iso_or_equiv
_atom_site_adp_type
_atom_site_calc_flag
_atom_site_refinement_flags
_atom_site_occupancy
_atom_site_symmetry_multiplicity
I I1 0.430896(19) 0.68628(4) 0.37673(4) 0.06296(15) Uani d . 1 1
I I2 0.41396(2) 0.29856(5) -0.12108(4) 0.07864(18) Uani d . 1 1
N N1 0.17425(19) 0.6984(4) 0.1129(4) 0.0460(10) Uani d . 1 1
N N2 0.1097(2) 0.7279(5) 0.0734(4) 0.0486(11) Uani d D 1 1
N N3 -0.1967(2) 0.8856(6) -0.0186(5) 0.0745(15) Uani d . 1 1
O O1 0.28501(17) 0.7467(4) 0.2597(3) 0.0556(9) Uani d . 1 1
H H1 0.2449 0.7485 0.2442 0.083 Uiso calc R 1 1
O O2 0.09491(16) 0.8441(4) 0.2731(3) 0.0528(9) Uani d . 1 1
C C1 0.2749(2) 0.5829(5) 0.0659(4) 0.0411(12) Uani d . 1 1
C C2 0.3110(2) 0.6455(5) 0.1782(5) 0.0423(12) Uani d . 1 1
C C3 0.3763(2) 0.6018(5) 0.2055(5) 0.0400(11) Uani d . 1 1
C C4 0.4057(2) 0.5002(5) 0.1236(4) 0.0407(11) Uani d . 1 1
H H4 0.4491 0.4712 0.1439 0.049 Uiso calc R 1 1
C C5 0.3697(2) 0.4431(5) 0.0118(5) 0.0408(11) Uani d . 1 1
C C6 0.3058(2) 0.4842(5) -0.0169(5) 0.0459(12) Uani d . 1 1
H H6 0.2824 0.4452 -0.0936 0.055 Uiso calc R 1 1
C C7 0.2062(2) 0.6198(6) 0.0322(5) 0.0481(13) Uani d . 1 1
H H7 0.1853 0.5858 -0.0492 0.058 Uiso calc R 1 1
C C8 0.0719(2) 0.8033(5) 0.1611(5) 0.0427(12) Uani d . 1 1
C C9 0.0026(2) 0.8230(5) 0.1103(5) 0.0406(11) Uani d . 1 1
C C10 -0.0353(2) 0.9280(5) 0.1713(5) 0.0457(13) Uani d . 1 1
H H10 -0.0161 0.9855 0.2423 0.055 Uiso calc R 1 1
C C11 -0.1005(2) 0.9493(6) 0.1295(5) 0.0480(13) Uani d . 1 1
H H11 -0.1245 1.0206 0.1731 0.058 Uiso calc R 1 1
C C12 -0.1311(2) 0.8675(6) 0.0245(5) 0.0500(13) Uani d . 1 1
C C13 -0.0930(3) 0.7631(7) -0.0376(6) 0.0675(17) Uani d . 1 1
H H13 -0.1121 0.7059 -0.1088 0.081 Uiso calc R 1 1
C C14 -0.0279(3) 0.7425(6) 0.0035(5) 0.0563(14) Uani d . 1 1
H H14 -0.0037 0.6728 -0.0414 0.068 Uiso calc R 1 1
C C15 -0.2392(3) 0.9775(7) 0.0537(6) 0.0759(19) Uani d . 1 1
H H15A -0.2365 0.9488 0.1480 0.114 Uiso calc R 1 1
H H15B -0.2837 0.9659 0.0155 0.114 Uiso calc R 1 1
H H15C -0.2261 1.0794 0.0464 0.114 Uiso calc R 1 1
C C16 -0.2223(3) 0.8274(7) -0.1472(6) 0.083(2) Uani d . 1 1
H H16A -0.1876 0.8203 -0.2076 0.124 Uiso calc R 1 1
H H16B -0.2561 0.8922 -0.1862 0.124 Uiso calc R 1 1
H H16C -0.2405 0.7305 -0.1341 0.124 Uiso calc R 1 1
H H2 0.095(3) 0.714(6) -0.014(2) 0.080 Uiso d D 1 1

loop_
_atom_site_aniso_label
_atom_site_aniso_U_11
_atom_site_aniso_U_22
_atom_site_aniso_U_33
_atom_site_aniso_U_12
_atom_site_aniso_U_13
_atom_site_aniso_U_23
I1 0.0550(3) 0.0776(3) 0.0542(3) -0.0025(2) -0.00991(18) -0.02124(19)
I2 0.0613(3) 0.0960(4) 0.0767(3) 0.0256(2) -0.0072(2) -0.0429(2)
N1 0.034(2) 0.068(3) 0.036(2) 0.010(2) 0.0000(18) 0.004(2)
N2 0.036(2) 0.075(3) 0.034(2) 0.015(2) 0.0013(19) 0.003(2)
N3 0.041(3) 0.121(4) 0.060(3) 0.024(3) -0.007(2) -0.013(3)
O1 0.049(2) 0.071(2) 0.046(2) 0.011(2) 0.0005(19) -0.0170(18)
O2 0.044(2) 0.083(3) 0.0309(19) 0.0048(18) -0.0020(16) -0.0016(18)
C1 0.040(3) 0.055(3) 0.028(3) 0.004(2) 0.000(2) 0.002(2)
C2 0.051(3) 0.045(3) 0.032(3) 0.002(2) 0.006(2) -0.002(2)
C3 0.036(3) 0.047(3) 0.036(3) -0.003(2) -0.004(2) -0.003(2)
C4 0.034(3) 0.045(3) 0.042(3) 0.006(2) -0.003(2) 0.007(2)
C5 0.041(3) 0.046(3) 0.036(3) 0.007(2) 0.004(2) -0.004(2)
C6 0.049(3) 0.054(3) 0.034(3) -0.002(3) -0.003(2) -0.009(2)
C7 0.040(3) 0.065(3) 0.038(3) 0.004(3) -0.006(2) 0.002(3)
C8 0.044(3) 0.050(3) 0.035(3) 0.007(2) 0.007(2) 0.011(2)
C9 0.036(3) 0.051(3) 0.034(3) 0.006(2) 0.002(2) 0.005(2)
C10 0.043(3) 0.057(3) 0.036(3) 0.004(3) -0.002(2) -0.004(2)
C11 0.050(3) 0.056(3) 0.039(3) 0.014(3) 0.008(2) -0.001(2)
C12 0.037(3) 0.068(4) 0.045(3) 0.008(3) 0.004(2) 0.006(3)
C13 0.051(4) 0.099(5) 0.051(4) 0.008(3) -0.008(3) -0.025(3)
C14 0.040(3) 0.074(4) 0.054(3) 0.012(3) 0.000(3) -0.022(3)
C15 0.043(3) 0.099(5) 0.085(5) 0.023(3) 0.004(3) 0.008(4)
C16 0.046(4) 0.139(6) 0.060(4) -0.001(4) -0.014(3) 0.001(4)

loop_
_atom_type_symbol
_atom_type_description
_atom_type_scat_dispersion_real
_atom_type_scat_dispersion_imag
_atom_type_scat_source
C C 0.0033 0.0016 'International Tables Vol C Tables 4.2.6.8 and 6.1.1.4'
H H 0.0000 0.0000 'International Tables Vol C Tables 4.2.6.8 and 6.1.1.4'
N N 0.0061 0.0033 'International Tables Vol C Tables 4.2.6.8 and 6.1.1.4'
O O 0.0106 0.0060 'International Tables Vol C Tables 4.2.6.8 and 6.1.1.4'
I I -0.4742 1.8119 'International Tables Vol C Tables 4.2.6.8 and 6.1.1.4'

loop_
_geom_angle_atom_site_label_1
_geom_angle_atom_site_label_2
_geom_angle_atom_site_label_3
_geom_angle
C7 N1 N2 117.1(4)
N1 N2 C8 119.2(4)
N1 N2 H2 120(4)
C8 N2 H2 120(4)
C12 N3 C15 121.7(5)
C12 N3 C16 120.6(5)
C15 N3 C16 117.2(5)
C2 O1 H1 109.5
C6 C1 C2 119.0(4)
C6 C1 C7 119.0(4)
C2 C1 C7 122.0(4)
O1 C2 C3 119.3(4)
O1 C2 C1 122.3(4)
C3 C2 C1 118.5(4)
C4 C3 C2 121.6(4)
C4 C3 I1 118.7(3)
C2 C3 I1 119.7(3)
C5 C4 C3 118.9(4)
C5 C4 H4 120.6
C3 C4 H4 120.6
C6 C5 C4 120.6(4)
C6 C5 I2 119.2(3)
C4 C5 I2 120.1(3)
C5 C6 C1 121.4(4)
C5 C6 H6 119.3
C1 C6 H6 119.3
N1 C7 C1 120.8(4)
N1 C7 H7 119.6
C1 C7 H7 119.6
O2 C8 N2 121.2(4)
O2 C8 C9 124.3(4)
N2 C8 C9 114.4(4)
C14 C9 C10 117.0(4)
C14 C9 C8 123.9(4)
C10 C9 C8 119.1(4)
C11 C10 C9 121.5(5)
C11 C10 H10 119.2
C9 C10 H10 119.2
C10 C11 C12 121.5(5)
C10 C11 H11 119.2
C12 C11 H11 119.2
C11 C12 N3 122.7(5)
C11 C12 C13 117.0(5)
N3 C12 C13 120.3(5)
C14 C13 C12 121.5(5)
C14 C13 H13 119.2
C12 C13 H13 119.2
C13 C14 C9 121.5(5)
C13 C14 H14 119.3
C9 C14 H14 119.3
N3 C15 H15A 109.5
N3 C15 H15B 109.5
H15A C15 H15B 109.5
N3 C15 H15C 109.5
H15A C15 H15C 109.5
H15B C15 H15C 109.5
N3 C16 H16A 109.5
N3 C16 H16B 109.5
H16A C16 H16B 109.5
N3 C16 H16C 109.5
H16A C16 H16C 109.5
H16B C16 H16C 109.5

loop_
_geom_bond_atom_site_label_1
_geom_bond_atom_site_label_2
_geom_bond_distance
I1 C3 2.091(4)
I2 C5 2.096(4)
N1 C7 1.278(6)
N1 N2 1.371(5)
N2 C8 1.378(6)
N2 H2 0.898(10)
N3 C12 1.380(6)
N3 C15 1.427(7)
N3 C16 1.431(7)
O1 C2 1.348(5)
O1 H1 0.8200
O2 C8 1.221(5)
C1 C6 1.389(6)
C1 C2 1.400(6)
C1 C7 1.452(6)
C2 C3 1.393(6)
C3 C4 1.385(6)
C4 C5 1.375(6)
C4 H4 0.9300
C5 C6 1.363(6)
C6 H6 0.9300
C7 H7 0.9300
C8 C9 1.474(6)
C9 C14 1.385(6)
C9 C10 1.385(6)
C10 C11 1.375(6)
C10 H10 0.9300
C11 C12 1.380(7)
C11 H11 0.9300
C12 C13 1.390(7)
C13 C14 1.370(7)
C13 H13 0.9300
C14 H14 0.9300
C15 H15A 0.9600
C15 H15B 0.9600
C15 H15C 0.9600
C16 H16A 0.9600
C16 H16B 0.9600
C16 H16C 0.9600

loop_
_geom_hbond_atom_site_label_D
_geom_hbond_atom_site_label_H
_geom_hbond_atom_site_label_A
_geom_hbond_site_symmetry_A
_geom_hbond_distance_DH
_geom_hbond_distance_HA
_geom_hbond_distance_DA
_geom_hbond_angle_DHA
O1 H1 N1 . 0.82 1.91 2.623(5) 144.1
N2 H2 O2 4_575 0.898(10) 2.16(2) 3.016(5) 159(5)

loop_
_cod_related_entry_id
_cod_related_entry_database
_cod_related_entry_code
1 ChemSpider 30657072
